data_4112436
loop_
_publ_author_name
'Milya G. Davlieva'
'Jian-Ming L\"u'
'Sergey V. Lindeman'
'Jay K. Kochi'

_publ_section_title
;
 Crystallographic Distinction between "Contact" and "Separated" Ion Pairs:
 Structural Effects on Electronic/ESR Spectra of Alkali-Metal
 Nitrobenzenides
;
_journal_name_full 'Journal of the American Chemical Society'
_journal_page_first 4557
_journal_page_last 4565
_journal_paper_doi 10.1021/ja049856k
_journal_volume 126
_journal_year 2004
_chemical_compound_source 'chemical synthesis'
_chemical_formula_sum 'C24 H41 K N3 O8'
_chemical_formula_weight 538.70
_chemical_name_systematic
; 
 Potassium [2.2.2]cryptand nitrobenzenide 
;
_space_group_IT_number 13
_symmetry_cell_setting monoclinic
_symmetry_space_group_name_Hall '-P 2yac'
_symmetry_space_group_name_H-M 'P 1 2/n 1'
_atom_sites_solution_hydrogens geom
_atom_sites_solution_primary direct
_atom_sites_solution_secondary difmap
_audit_creation_method SHELXL
_cell_angle_alpha 90.00
_cell_angle_beta 98.0220(10)
_cell_angle_gamma 90.00
_cell_formula_units_Z 4
_cell_length_a 15.7997(8)
_cell_length_b 10.1130(5)
_cell_length_c 17.4795(9)
_cell_measurement_reflns_used 8652
_cell_measurement_temperature 123(2)
_cell_measurement_theta_max 30
_cell_measurement_theta_min 2
_cell_volume 2765.6(2)
_computing_cell_refinement 'SAINT V6.28 (BrukerAXS, 1997-2001)'
_computing_data_collection 'SMART V5.625 (BrukerAXS, 1997-2001)'
_computing_data_reduction 'SAINT & SADABS V2.06 (Sheldrick, 2000)'
_computing_molecular_graphics 'XP V5.06 (BrukerAXS, 1997-99)'
_computing_publication_material 'SHELXL-93, XCIF V5.05 (BrukerAXS, 1997-99)'
_computing_structure_refinement 'SHELXL-93 (Sheldrick, 1993)'
_computing_structure_solution 'SHELXS-86 (Sheldrick, 1990)'
_diffrn_ambient_temperature 123(2)
_diffrn_measurement_device 'Siemens SMART'
_diffrn_measurement_method
;
\w-scan, frame range 0.3 deg, hemisphere
;
_diffrn_radiation_monochromator graphite
_diffrn_radiation_source 'fine-focus sealed tube'
_diffrn_radiation_type MoK\a
_diffrn_radiation_wavelength 0.71073
_diffrn_reflns_av_R_equivalents 0.0171
_diffrn_reflns_av_sigmaI/netI 0.0162
_diffrn_reflns_limit_h_max 22
_diffrn_reflns_limit_h_min -23
_diffrn_reflns_limit_k_max 14
_diffrn_reflns_limit_k_min 0
_diffrn_reflns_limit_l_max 25
_diffrn_reflns_limit_l_min 0
_diffrn_reflns_number 29934
_diffrn_reflns_theta_max 31.71
_diffrn_reflns_theta_min 1.87
_exptl_absorpt_coefficient_mu 0.242
_exptl_absorpt_correction_T_max 1.000
_exptl_absorpt_correction_T_min 0.813
_exptl_absorpt_correction_type 'Semi-empirical (SADABS procedure)'
_exptl_crystal_colour red
_exptl_crystal_density_diffrn 1.294
_exptl_crystal_density_method none
_exptl_crystal_description prism
_exptl_crystal_F_000 1156
_exptl_crystal_size_max 0.3
_exptl_crystal_size_mid 0.2
_exptl_crystal_size_min 0.15
_refine_diff_density_max 0.404
_refine_diff_density_min -0.278
_refine_diff_density_rms 0.059
_refine_ls_extinction_method none
_refine_ls_goodness_of_fit_all 1.025
_refine_ls_goodness_of_fit_obs 1.046
_refine_ls_hydrogen_treatment refall
_refine_ls_matrix_type full
_refine_ls_number_parameters 489
_refine_ls_number_reflns 8835
_refine_ls_number_restraints 0
_refine_ls_restrained_S_all 1.066
_refine_ls_restrained_S_obs 1.046
_refine_ls_R_factor_all 0.0435
_refine_ls_R_factor_obs 0.0389
_refine_ls_shift/esd_max 0.025
_refine_ls_shift/esd_mean 0.003
_refine_ls_structure_factor_coef Fsqd
_refine_ls_weighting_details 'w=1/[\s^2^(Fo^2^)+(0.0692P)^2^+0.3996P] where P=(Fo^2^+2Fc^2^)/3'
_refine_ls_weighting_scheme calc
_refine_ls_wR_factor_all 0.1129
_refine_ls_wR_factor_obs 0.1042
_reflns_number_observed 7867
_reflns_number_total 8851
_reflns_observed_criterion >2sigma(I)
_cod_data_source_file ja049856krom20040109_111831.cif
_cod_data_source_block milnsx
_cod_depositor_comments
;
The following automatic conversions were performed:

'_refine_ls_weighting_scheme' value 'calc
w=1/[\s^2^(Fo^2^)+(0.0692P)^2^+0.3996P] where P=(Fo^2^+2Fc^2^)/3' was
changed to 'calc'. New tag '_refine_ls_weighting_details' was
created. The value of the new tag was set to
'w=1/[\s^2^(Fo^2^)+(0.0692P)^2^+0.3996P] where P=(Fo^2^+2Fc^2^)/3'.

Automatic conversion script
Id: cif_fix_values 3143 2015-03-26 13:38:13Z robertas 
;
_cod_database_code 4112436

loop_
_symmetry_equiv_pos_as_xyz
'x, y, z'
'-x+1/2, y, -z+1/2'
'-x, -y, -z'
'x-1/2, -y, z-1/2'

loop_
_atom_site_aniso_label
_atom_site_aniso_U_11
_atom_site_aniso_U_22
_atom_site_aniso_U_33
_atom_site_aniso_U_23
_atom_site_aniso_U_13
_atom_site_aniso_U_12
K1 0.02331(9) 0.02793(10) 0.02574(9) -0.00088(6) 0.00537(6) 0.00055(6)
O1 0.0377(4) 0.0547(5) 0.0551(5) 0.0126(4) 0.0209(4) 0.0132(3)
O2 0.0545(5) 0.0643(6) 0.0559(5) 0.0318(5) 0.0254(4) 0.0254(5)
N1 0.0351(4) 0.0371(4) 0.0348(4) 0.0056(3) 0.0087(3) 0.0080(3)
C1 0.0298(4) 0.0272(4) 0.0275(4) -0.0002(3) 0.0030(3) -0.0005(3)
C2 0.0330(4) 0.0368(5) 0.0371(5) 0.0065(4) 0.0085(4) 0.0029(4)
C3 0.0329(5) 0.0483(6) 0.0600(7) 0.0136(5) 0.0103(5) 0.0073(4)
C4 0.0411(6) 0.0521(7) 0.0691(8) 0.0262(6) 0.0013(6) 0.0082(5)
C5 0.0458(6) 0.0460(6) 0.0480(6) 0.0206(5) 0.0008(5) -0.0035(5)
C6 0.0348(5) 0.0352(5) 0.0324(4) 0.0038(4) 0.0036(4) -0.0074(4)
N2 0.0234(3) 0.0334(4) 0.0241(3) -0.0031(3) 0.0010(2) 0.0014(3)
N3 0.0337(4) 0.0451(5) 0.0371(4) 0.0089(4) 0.0096(3) 0.0144(4)
O11 0.0248(3) 0.0258(3) 0.0294(3) -0.0044(2) 0.0008(2) -0.0023(2)
O12 0.0250(3) 0.0414(4) 0.0242(3) -0.0023(2) 0.0007(2) 0.0019(3)
O21 0.0310(3) 0.0405(4) 0.0441(4) 0.0024(3) 0.0071(3) -0.0090(3)
O22 0.0439(4) 0.0286(3) 0.0438(4) 0.0026(3) 0.0049(3) -0.0022(3)
O31 0.0315(3) 0.0501(4) 0.0240(3) -0.0042(3) 0.0059(2) 0.0031(3)
O32 0.0319(3) 0.0501(4) 0.0362(3) 0.0048(3) 0.0151(3) 0.0050(3)
C11 0.0246(4) 0.0330(4) 0.0314(4) -0.0022(3) 0.0036(3) 0.0056(3)
C12 0.0311(4) 0.0256(4) 0.0327(4) -0.0018(3) 0.0054(3) 0.0022(3)
C13 0.0261(4) 0.0321(4) 0.0323(4) -0.0107(3) 0.0067(3) -0.0066(3)
C14 0.0279(4) 0.0425(5) 0.0245(4) -0.0077(3) 0.0043(3) -0.0064(3)
C15 0.0314(5) 0.0595(7) 0.0297(4) 0.0038(4) -0.0035(4) 0.0046(4)
C16 0.0257(4) 0.0625(7) 0.0421(5) 0.0077(5) 0.0011(4) 0.0105(4)
C21 0.0249(4) 0.0436(5) 0.0382(5) -0.0107(4) -0.0023(3) -0.0029(4)
C22 0.0279(4) 0.0415(5) 0.0539(6) -0.0081(5) 0.0104(4) -0.0091(4)
C23 0.0431(6) 0.0559(7) 0.0517(7) 0.0107(6) 0.0064(5) -0.0219(5)
C24 0.0644(8) 0.0363(6) 0.0552(7) 0.0080(5) -0.0014(6) -0.0191(5)
C25 0.0642(8) 0.0322(5) 0.0540(7) 0.0083(5) 0.0126(6) 0.0108(5)
C26 0.0463(6) 0.0512(7) 0.0465(6) 0.0187(5) 0.0102(5) 0.0180(5)
C31 0.0354(5) 0.0494(6) 0.0247(4) 0.0048(4) 0.0010(3) 0.0083(4)
C32 0.0364(5) 0.0639(7) 0.0225(4) -0.0039(4) 0.0016(3) 0.0041(5)
C33 0.0411(5) 0.0585(7) 0.0272(4) -0.0062(4) 0.0134(4) 0.0030(5)
C34 0.0364(5) 0.0575(7) 0.0345(5) 0.0036(4) 0.0183(4) 0.0037(5)
C35 0.0328(5) 0.0610(7) 0.0449(6) 0.0038(5) 0.0168(4) 0.0140(5)
C36 0.0458(6) 0.0580(7) 0.0501(6) 0.0093(5) 0.0177(5) 0.0277(6)

loop_
_atom_site_label
_atom_site_type_symbol
_atom_site_fract_x
_atom_site_fract_y
_atom_site_fract_z
_atom_site_U_iso_or_equiv
_atom_site_thermal_displace_type
_atom_site_occupancy
_atom_site_calc_flag
K1 K 0.834557(11) 0.33542(2) 0.072461(10) 0.02548(6) Uani 1 d
O1 O 0.55698(5) 0.82358(9) 0.15200(5) 0.0478(2) Uani 1 d
O2 O 0.47114(6) 0.75386(10) 0.23596(6) 0.0566(3) Uani 1 d
N1 N 0.48466(6) 0.82667(9) 0.17842(5) 0.0353(2) Uani 1 d
C1 C 0.42054(6) 0.91115(9) 0.14635(5) 0.0283(2) Uani 1 d
C2 C 0.34258(6) 0.91663(11) 0.17672(6) 0.0353(2) Uani 1 d
C3 C 0.27950(7) 1.00166(13) 0.14411(8) 0.0467(3) Uani 1 d
C4 C 0.29123(8) 1.08033(14) 0.08070(9) 0.0547(3) Uani 1 d
C5 C 0.36855(8) 1.07375(13) 0.05107(7) 0.0471(3) Uani 1 d
C6 C 0.43316(7) 0.99158(10) 0.08350(6) 0.0342(2) Uani 1 d
N2 N 0.67662(5) 0.47425(8) -0.00425(4) 0.02720(14) Uani 1 d
N3 N 0.99678(6) 0.20094(10) 0.14834(5) 0.0382(2) Uani 1 d
O11 O 0.77259(4) 0.56386(6) 0.14043(4) 0.02695(13) Uani 1 d
O12 O 0.93702(4) 0.45552(7) 0.19519(4) 0.03045(14) Uani 1 d
O21 O 0.67829(5) 0.21340(8) 0.06808(5) 0.0384(2) Uani 1 d
O22 O 0.82385(5) 0.10518(7) 0.16282(5) 0.0389(2) Uani 1 d
O31 O 0.82499(4) 0.42265(8) -0.08541(4) 0.0350(2) Uani 1 d
O32 O 0.95938(5) 0.25258(8) -0.01853(4) 0.0384(2) Uani 1 d
C11 C 0.64810(6) 0.57513(10) 0.04705(5) 0.0297(2) Uani 1 d
C12 C 0.72039(6) 0.65254(9) 0.09134(6) 0.0297(2) Uani 1 d
C13 C 0.83687(6) 0.63187(10) 0.19087(5) 0.0299(2) Uani 1 d
C14 C 0.88850(6) 0.53386(10) 0.24161(5) 0.0316(2) Uani 1 d
C15 C 1.00362(7) 0.38764(14) 0.24190(6) 0.0410(2) Uani 1 d
C16 C 1.05094(7) 0.30124(14) 0.19155(7) 0.0438(2) Uani 1 d
C21 C 0.61087(6) 0.37222(11) -0.02192(6) 0.0362(2) Uani 1 d
C22 C 0.60101(7) 0.28367(12) 0.04565(7) 0.0406(2) Uani 1 d
C23 C 0.67250(8) 0.12799(15) 0.13215(8) 0.0503(3) Uani 1 d
C24 C 0.74605(10) 0.03472(13) 0.14054(9) 0.0529(3) Uani 1 d
C25 C 0.89572(10) 0.01896(12) 0.16950(8) 0.0497(3) Uani 1 d
C26 C 0.97507(8) 0.09479(14) 0.20013(8) 0.0476(3) Uani 1 d
C31 C 0.69509(7) 0.53824(12) -0.07547(5) 0.0368(2) Uani 1 d
C32 C 0.74286(7) 0.45194(14) -0.12562(6) 0.0412(2) Uani 1 d
C33 C 0.87050(8) 0.33602(13) -0.12964(6) 0.0414(2) Uani 1 d
C34 C 0.96010(7) 0.32019(13) -0.09016(6) 0.0415(2) Uani 1 d
C35 C 1.04369(7) 0.23264(15) 0.01913(7) 0.0452(3) Uani 1 d
C36 C 1.04100(9) 0.14304(15) 0.08778(8) 0.0503(3) Uani 1 d
H2A H 0.3329(9) 0.8596(14) 0.2225(8) 0.041(4) Uiso 1 d
H3A H 0.2252(10) 1.0064(16) 0.1683(9) 0.052(4) Uiso 1 d
H4A H 0.2421(10) 1.1383(15) 0.0519(8) 0.043(4) Uiso 1 d
H5A H 0.3760(11) 1.1269(17) 0.0047(10) 0.056(4) Uiso 1 d
H6A H 0.4877(9) 0.9874(15) 0.0620(8) 0.042(3) Uiso 1 d
H11A H 0.6164(8) 0.5346(12) 0.0824(7) 0.028(3) Uiso 1 d
H11B H 0.6102(9) 0.6362(14) 0.0173(8) 0.040(3) Uiso 1 d
H12A H 0.7567(9) 0.6954(14) 0.0575(8) 0.040(3) Uiso 1 d
H12B H 0.6965(9) 0.7176(15) 0.1213(8) 0.039(3) Uiso 1 d
H13A H 0.8125(9) 0.6944(14) 0.2232(8) 0.037(3) Uiso 1 d
H13B H 0.8716(9) 0.6782(13) 0.1600(8) 0.034(3) Uiso 1 d
H14A H 0.9255(9) 0.5814(15) 0.2810(9) 0.044(4) Uiso 1 d
H14B H 0.8503(9) 0.4745(13) 0.2665(7) 0.036(3) Uiso 1 d
H15A H 0.9791(10) 0.3355(14) 0.2782(9) 0.045(4) Uiso 1 d
H15B H 1.0424(11) 0.4535(17) 0.2693(10) 0.059(5) Uiso 1 d
H16A H 1.0766(11) 0.3633(16) 0.1544(10) 0.052(4) Uiso 1 d
H16B H 1.1010(12) 0.2621(19) 0.2256(11) 0.067(5) Uiso 1 d
H21A H 0.6249(10) 0.3126(15) -0.0632(9) 0.045(4) Uiso 1 d
H21B H 0.5534(9) 0.4108(15) -0.0410(8) 0.043(4) Uiso 1 d
H22A H 0.5877(9) 0.3315(13) 0.0897(8) 0.039(3) Uiso 1 d
H22B H 0.5521(11) 0.2201(18) 0.0312(10) 0.058(4) Uiso 1 d
H23A H 0.6211(13) 0.0724(20) 0.1235(11) 0.073(5) Uiso 1 d
H23B H 0.6756(11) 0.1790(17) 0.1823(10) 0.056(4) Uiso 1 d
H24A H 0.7382(12) -0.0342(19) 0.1782(11) 0.064(5) Uiso 1 d
H24B H 0.7487(10) -0.0101(17) 0.0933(10) 0.053(4) Uiso 1 d
H25A H 0.8992(10) -0.0168(17) 0.1162(10) 0.055(4) Uiso 1 d
H25B H 0.8897(12) -0.0553(18) 0.2076(10) 0.066(5) Uiso 1 d
H26A H 0.9668(10) 0.1360(15) 0.2481(9) 0.044(4) Uiso 1 d
H26B H 1.0217(12) 0.0310(19) 0.2098(10) 0.066(5) Uiso 1 d
H31A H 0.7284(9) 0.6177(15) -0.0631(8) 0.039(3) Uiso 1 d
H31B H 0.6419(10) 0.5688(15) -0.1074(9) 0.047(4) Uiso 1 d
H32A H 0.7145(10) 0.3675(16) -0.1397(9) 0.044(4) Uiso 1 d
H32B H 0.7504(11) 0.5048(17) -0.1723(10) 0.058(4) Uiso 1 d
H33A H 0.8725(11) 0.3716(17) -0.1799(10) 0.057(4) Uiso 1 d
H33B H 0.8412(10) 0.2478(16) -0.1334(9) 0.050(4) Uiso 1 d
H34A H 0.9905(11) 0.2664(16) -0.1269(10) 0.054(4) Uiso 1 d
H34B H 0.9892(11) 0.4117(18) -0.0799(10) 0.055(4) Uiso 1 d
H35A H 1.0681(11) 0.3204(17) 0.0324(9) 0.049(4) Uiso 1 d
H35B H 1.0766(12) 0.1872(17) -0.0140(10) 0.059(5) Uiso 1 d
H36A H 1.0115(13) 0.0589(22) 0.0680(12) 0.075(6) Uiso 1 d
H36B H 1.1025(12) 0.1229(19) 0.1093(11) 0.066(5) Uiso 1 d

loop_
_atom_type_symbol
_atom_type_description
_atom_type_scat_dispersion_real
_atom_type_scat_dispersion_imag
_atom_type_scat_source
C C 0.0033 0.0016 'International Tables Vol C Tables 4.2.6.8 and 6.1.1.4'
H H 0.0000 0.0000 'International Tables Vol C Tables 4.2.6.8 and 6.1.1.4'
N N 0.0061 0.0033 'International Tables Vol C Tables 4.2.6.8 and 6.1.1.4'
O O 0.0106 0.0060 'International Tables Vol C Tables 4.2.6.8 and 6.1.1.4'
K K 0.2009 0.2494 'International Tables Vol C Tables 4.2.6.8 and 6.1.1.4'

loop_
_geom_angle_atom_site_label_1
_geom_angle_atom_site_label_2
_geom_angle_atom_site_label_3
_geom_angle
O21 K1 O12 129.87(2)
O21 K1 O32 123.02(3)
O12 K1 O32 100.76(2)
O21 K1 O22 61.55(2)
O12 K1 O22 90.14(2)
O32 K1 O22 99.83(2)
O21 K1 O11 90.92(2)
O12 K1 O11 61.21(2)
O32 K1 O11 141.83(2)
O22 K1 O11 112.67(2)
O21 K1 O31 100.59(2)
O12 K1 O31 123.54(2)
O32 K1 O31 59.96(2)
O22 K1 O31 141.88(2)
O11 K1 O31 100.19(2)
O21 K1 N2 60.79(2)
O12 K1 N2 119.82(2)
O32 K1 N2 119.17(2)
O22 K1 N2 121.44(2)
O11 K1 N2 59.55(2)
O31 K1 N2 60.07(2)
O21 K1 N3 120.69(3)
O12 K1 N3 59.58(2)
O32 K1 N3 60.05(2)
O22 K1 N3 60.06(3)
O11 K1 N3 120.11(2)
O31 K1 N3 118.92(2)
N2 K1 N3 178.50(2)
O2 N1 O1 121.12(9)
O2 N1 C1 118.53(8)
O1 N1 C1 120.33(8)
N1 C1 C6 119.95(9)
N1 C1 C2 120.08(8)
C6 C1 C2 119.97(9)
C3 C2 C1 119.24(10)
C2 C3 C4 121.00(11)
C5 C4 C3 119.19(11)
C6 C5 C4 120.95(10)
C5 C6 C1 119.63(10)
C21 N2 C31 110.52(8)
C21 N2 C11 110.39(7)
C31 N2 C11 108.99(8)
C21 N2 K1 106.53(6)
C31 N2 K1 109.44(5)
C11 N2 K1 110.95(5)
C16 N3 C36 110.17(10)
C16 N3 C26 110.87(10)
C36 N3 C26 109.08(10)
C16 N3 K1 108.13(6)
C36 N3 K1 108.72(7)
C26 N3 K1 109.84(6)
C12 O11 C13 111.84(7)
C12 O11 K1 117.79(5)
C13 O11 K1 113.24(5)
C15 O12 C14 110.81(7)
C15 O12 K1 122.61(7)
C14 O12 K1 112.28(5)
C22 O21 C23 111.89(9)
C22 O21 K1 121.13(6)
C23 O21 K1 113.89(6)
C25 O22 C24 111.31(10)
C25 O22 K1 116.13(7)
C24 O22 K1 112.00(7)
C32 O31 C33 110.80(8)
C32 O31 K1 117.44(6)
C33 O31 K1 111.58(6)
C35 O32 C34 110.72(8)
C35 O32 K1 117.74(6)
C34 O32 K1 116.28(6)
N2 C11 C12 113.52(7)
O11 C12 C11 108.46(7)
O11 C13 C14 109.26(8)
O12 C14 C13 108.79(7)
O12 C15 C16 109.44(8)
N3 C16 C15 113.55(9)
N2 C21 C22 113.63(8)
O21 C22 C21 109.56(8)
O21 C23 C24 109.04(11)
O22 C24 C23 109.97(10)
O22 C25 C26 109.44(10)
N3 C26 C25 113.99(10)
N2 C31 C32 114.32(9)
O31 C32 C31 109.25(8)
O31 C33 C34 109.39(9)
O32 C34 C33 109.46(9)
O32 C35 C36 109.04(10)
N3 C36 C35 113.75(10)

loop_
_geom_bond_atom_site_label_1
_geom_bond_atom_site_label_2
_geom_bond_distance
K1 O21 2.7517(7)
K1 O12 2.7801(7)
K1 O32 2.8278(7)
K1 O22 2.8318(8)
K1 O11 2.8341(7)
K1 O31 2.8809(7)
K1 N2 3.0103(8)
K1 N3 3.0380(9)
O1 N1 1.2910(12)
O2 N1 1.2883(12)
N1 C1 1.3828(12)
C1 C6 1.4033(13)
C1 C2 1.4087(13)
C2 C3 1.3782(15)
C3 C4 1.397(2)
C4 C5 1.393(2)
C5 C6 1.376(2)
N2 C21 1.4661(12)
N2 C31 1.4679(12)
N2 C11 1.4700(11)
N3 C16 1.467(2)
N3 C36 1.4689(15)
N3 C26 1.4752(15)
O11 C12 1.4224(11)
O11 C13 1.4254(10)
O12 C15 1.4161(12)
O12 C14 1.4309(11)
O21 C22 1.4197(14)
O21 C23 1.4273(14)
O22 C25 1.424(2)
O22 C24 1.4271(15)
O31 C32 1.4181(13)
O31 C33 1.4273(12)
O32 C35 1.4155(14)
O32 C34 1.4280(13)
C11 C12 1.5067(13)
C13 C14 1.4941(15)
C15 C16 1.510(2)
C21 C22 1.507(2)
C23 C24 1.488(2)
C25 C26 1.503(2)
C31 C32 1.5115(15)
C33 C34 1.494(2)
C35 C36 1.509(2)
